data_7223483
loop_
_publ_author_name
'Perea-Cachero, Adelaida'
'Seoane, Beatriz'
'Diosdado, Beatriz'
'Tellez, Carlos'
'Coronas, Joaquin'

_publ_section_title
;
 Synthesis, structure and characterization of a layered coordination
 polymer based on Zn(II) and 6-(methylmercapto)purine
;
_journal_name_full 'RSC Adv.'
_journal_paper_doi 10.1039/C5RA23134E
_journal_year 2015
_chemical_absolute_configuration ad
_chemical_formula_moiety 'C21 H24 N14 O5 S3 Zn2, C3 H7 N O'
_chemical_formula_sum 'C24 H31 N15 O6 S3 Zn2'
_chemical_formula_weight 852.56
_chemical_name_systematic UZAR-S12
_space_group_crystal_system monoclinic
_space_group_IT_number 7
_space_group_name_Hall 'P -2yac'
_space_group_name_H-M_alt 'P 1 n 1'
_symmetry_space_group_name_Hall 'P -2yac'
_symmetry_space_group_name_H-M 'P 1 n 1'
_atom_sites_solution_hydrogens geom
_atom_sites_solution_primary direct
_atom_sites_solution_secondary difmap
_audit_creation_method SHELXL-2014/6
_audit_update_record
;
2015-07-07 deposited with the CCDC.
2015-12-14 downloaded from the CCDC.
;
_cell_angle_alpha 90
_cell_angle_beta 107.074(3)
_cell_angle_gamma 90
_cell_formula_units_Z 2
_cell_length_a 11.6765(4)
_cell_length_b 10.3852(2)
_cell_length_c 15.0913(4)
_cell_measurement_reflns_used 4474
_cell_measurement_temperature 296(1)
_cell_measurement_theta_max 23.5530
_cell_measurement_theta_min 3.4340
_cell_volume 1749.36(9)
_computing_cell_refinement
;
CrysAlisPro, Agilent Technologies,
Version 1.171.36.28 (release 01-02-2013 CrysAlis171 .NET)
(compiled Feb  1 2013,16:14:44)
;
_computing_data_collection
;
CrysAlisPro, Agilent Technologies,
Version 1.171.36.28 (release 01-02-2013 CrysAlis171 .NET)
(compiled Feb  1 2013,16:14:44)
;
_computing_data_reduction
;
CrysAlisPro, Agilent Technologies,
Version 1.171.36.28 (release 01-02-2013 CrysAlis171 .NET)
(compiled Feb  1 2013,16:14:44)
;
_computing_molecular_graphics 'Diamond 3.2i'
_computing_publication_material 'SHELXL-2014/6 (Sheldrick, 2014)'
_computing_structure_refinement 'SHELXL-2014/6 (Sheldrick, 2014)'
_computing_structure_solution
; 
SIR92
A. Altomare, G. Cascarano, C. Giacovazzo and A. Guagliardi, J. Appl.
 Crystallogr., 1994, 27, 435.
;
_diffrn_ambient_temperature 296(1)
_diffrn_detector_area_resol_mean 16.3990
_diffrn_measured_fraction_theta_full 0.997
_diffrn_measured_fraction_theta_max 0.997
_diffrn_measurement_device_type 'Xcalibur, Sapphire3'
_diffrn_measurement_method \w-scans
_diffrn_radiation_monochromator graphite
_diffrn_radiation_source 'Enhance (Mo) X-ray Source'
_diffrn_radiation_type MoK\a
_diffrn_radiation_wavelength 0.71073
_diffrn_reflns_av_R_equivalents 0.0632
_diffrn_reflns_av_unetI/netI 0.0668
_diffrn_reflns_laue_measured_fraction_full 0.997
_diffrn_reflns_laue_measured_fraction_max 0.997
_diffrn_reflns_limit_h_max 13
_diffrn_reflns_limit_h_min -13
_diffrn_reflns_limit_k_max 12
_diffrn_reflns_limit_k_min -12
_diffrn_reflns_limit_l_max 17
_diffrn_reflns_limit_l_min -17
_diffrn_reflns_number 24135
_diffrn_reflns_point_group_measured_fraction_full 0.998
_diffrn_reflns_point_group_measured_fraction_max 0.998
_diffrn_reflns_theta_full 25.000
_diffrn_reflns_theta_max 24.998
_diffrn_reflns_theta_min 3.269
_exptl_absorpt_coefficient_mu 1.612
_exptl_absorpt_correction_T_max 1.00000
_exptl_absorpt_correction_T_min 0.96735
_exptl_absorpt_correction_type multi-scan
_exptl_absorpt_process_details
;
CrysAlisPro, Agilent Technologies,
Version 1.171.36.28 (release 01-02-2013 CrysAlis171 .NET)
(compiled Feb  1 2013,16:14:44)
Multi-scan absorption correction using spherical harmonics,
 implemented in SCALE3 ABSPACK scaling algorithm.
;
_exptl_crystal_colour colourless
_exptl_crystal_density_diffrn 1.619
_exptl_crystal_description block
_exptl_crystal_F_000 872
_exptl_crystal_size_max 0.160
_exptl_crystal_size_mid 0.040
_exptl_crystal_size_min 0.030
_refine_diff_density_max 0.485
_refine_diff_density_min -0.259
_refine_diff_density_rms 0.066
_refine_ls_abs_structure_details
;
 Flack x determined using 1940 quotients [(I+)-(I-)]/[(I+)+(I-)]
 (Parsons, Flack and Wagner, Acta Cryst. B69 (2013) 249-259).
;
_refine_ls_abs_structure_Flack 0.433(10)
_refine_ls_extinction_method none
_refine_ls_goodness_of_fit_ref 1.042
_refine_ls_hydrogen_treatment mixed
_refine_ls_matrix_type full
_refine_ls_number_parameters 459
_refine_ls_number_reflns 6163
_refine_ls_number_restraints 29
_refine_ls_restrained_S_all 1.048
_refine_ls_R_factor_all 0.0727
_refine_ls_R_factor_gt 0.0519
_refine_ls_shift/su_max 0.000
_refine_ls_shift/su_mean 0.000
_refine_ls_structure_factor_coef Fsqd
_refine_ls_weighting_details 'w=1/[\s^2^(Fo^2^)+(0.0351P)^2^+1.4400P] where P=(Fo^2^+2Fc^2^)/3'
_refine_ls_weighting_scheme calc
_refine_ls_wR_factor_gt 0.0956
_refine_ls_wR_factor_ref 0.1035
_reflns_Friedel_coverage 0.996
_reflns_friedel_fraction_full 0.998
_reflns_friedel_fraction_max 0.998
_reflns_number_gt 4837
_reflns_number_total 6163
_reflns_threshold_expression 'I > 2\s(I)'
_cod_data_source_file c5ra23134e2.cif
_cod_data_source_block shelx
_cod_database_code 7223483
_shelx_space_group_comment
;
The symmetry employed for this shelxl refinement is uniquely defined
by the following loop, which should always be used as a source of
symmetry information in preference to the above space-group names.
They are only intended as comments.
;
_shelx_estimated_absorpt_t_min 0.782
_shelx_estimated_absorpt_t_max 0.953
_shelxl_version_number 2014/6

loop_
_space_group_symop_operation_xyz
'x, y, z'
'x+1/2, -y, z+1/2'

loop_
_atom_site_label
_atom_site_type_symbol
_atom_site_fract_x
_atom_site_fract_y
_atom_site_fract_z
_atom_site_U_iso_or_equiv
_atom_site_adp_type
_atom_site_occupancy
_atom_site_site_symmetry_order
_atom_site_calc_flag
_atom_site_refinement_flags_posn
_atom_site_refinement_flags_adp
Zn1 Zn 0.54923(8) 0.14328(11) 0.57653(6) 0.0316(4) Uani 1 1 d . .
Zn2 Zn 0.13585(8) 0.35638(11) 0.27487(6) 0.0296(4) Uani 1 1 d . .
N1 N 0.4649(7) 0.2469(7) 0.4620(5) 0.0330(19) Uani 1 1 d . .
C1 C 0.3480(11) 0.2612(13) 0.4260(9) 0.029(2) Uani 1 1 d . .
H1 H 0.2942 0.2342 0.4571 0.035 Uiso 1 1 calc R U
N2 N 0.3112(6) 0.3168(7) 0.3420(5) 0.0329(18) Uani 1 1 d . .
C2 C 0.4170(8) 0.3390(8) 0.3209(6) 0.029(2) Uani 1 1 d . .
C3 C 0.4475(10) 0.4039(10) 0.2490(7) 0.041(3) Uani 1 1 d . .
N3 N 0.5606(9) 0.4128(10) 0.2514(7) 0.050(3) Uani 1 1 d . .
C4 C 0.6451(9) 0.3632(10) 0.3246(7) 0.049(3) Uani 1 1 d . .
H4 H 0.7239 0.3700 0.3232 0.058 Uiso 1 1 calc R U
N4 N 0.6284(7) 0.3054(8) 0.3988(6) 0.042(2) Uani 1 1 d . .
C5 C 0.5124(9) 0.2961(8) 0.3958(6) 0.031(2) Uani 1 1 d . .
S1 S 0.3361(3) 0.4724(4) 0.1586(2) 0.0759(12) Uani 1 1 d . .
C6 C 0.4222(13) 0.5675(17) 0.1007(10) 0.107(6) Uani 1 1 d . .
H6A H 0.3689 0.6106 0.0485 0.160 Uiso 1 1 calc R U
H6B H 0.4686 0.6301 0.1430 0.160 Uiso 1 1 calc R U
H6C H 0.4749 0.5122 0.0798 0.160 Uiso 1 1 calc R U
N5 N 0.5655(9) -0.0495(8) 0.5881(7) 0.029(2) Uani 1 1 d . .
C7 C 0.5990(12) -0.1114(13) 0.6684(10) 0.036(3) Uani 1 1 d . .
H7 H 0.6270 -0.0683 0.7247 0.043 Uiso 1 1 calc R U
N6 N 0.5899(8) -0.2417(9) 0.6631(7) 0.031(2) Uani 1 1 d . .
C8 C 0.5454(12) -0.2654(11) 0.5719(9) 0.038(3) Uani 1 1 d . .
N7 N 0.5182(12) -0.3808(10) 0.5317(8) 0.060(4) Uani 1 1 d . .
C9 C 0.4732(17) -0.3718(14) 0.4417(11) 0.079(6) Uani 1 1 d . .
H9 H 0.4469 -0.4490 0.4114 0.094 Uiso 1 1 calc R U
N8 N 0.4592(13) -0.2671(11) 0.3859(8) 0.070(4) Uani 1 1 d . .
C10 C 0.4894(14) -0.1556(12) 0.4267(10) 0.048(4) Uani 1 1 d . .
C11 C 0.5301(12) -0.1470(10) 0.5218(9) 0.034(3) Uani 1 1 d . .
S2 S 0.4762(4) -0.0167(4) 0.3584(2) 0.0661(12) Uani 1 1 d . .
C12 C 0.4053(13) -0.0785(15) 0.2475(9) 0.062(4) Uani 1 1 d . .
H12A H 0.3927 -0.0103 0.2027 0.092 Uiso 1 1 calc R U
H12B H 0.4549 -0.1436 0.2325 0.092 Uiso 1 1 calc R U
H12C H 0.3295 -0.1153 0.2466 0.092 Uiso 1 1 calc R U
O1 O 0.3609(7) 0.1114(7) 0.5955(5) 0.057(2) Uani 1 1 d . .
C19 C 0.3198(11) 0.0237(12) 0.6308(10) 0.060(3) Uani 1 1 d . .
H19 H 0.3714 -0.0435 0.6569 0.072 Uiso 1 1 calc R U
N13 N 0.2102(9) 0.0160(11) 0.6352(7) 0.065(3) Uani 1 1 d . .
C20 C 0.1213(15) 0.1135(18) 0.5950(13) 0.098(7) Uani 1 1 d . .
H20A H 0.1449 0.1938 0.6266 0.147 Uiso 1 1 calc R U
H20B H 0.0452 0.0876 0.6012 0.147 Uiso 1 1 calc R U
H20C H 0.1151 0.1238 0.5305 0.147 Uiso 1 1 calc R U
C21 C 0.1689(15) -0.0962(13) 0.6763(11) 0.096(5) Uani 1 1 d . .
H21A H 0.2353 -0.1528 0.7023 0.144 Uiso 1 1 calc R U
H21B H 0.1087 -0.1410 0.6293 0.144 Uiso 1 1 calc R U
H21C H 0.1357 -0.0682 0.7242 0.144 Uiso 1 1 calc R U
O2 O 0.7201(8) 0.1548(8) 0.5486(6) 0.050(2) Uani 1 1 d D .
HW2 H 0.754(9) 0.083(6) 0.536(7) 0.059 Uiso 1 1 d D U
HW1 H 0.704(10) 0.212(8) 0.500(5) 0.059 Uiso 1 1 d D U
N9 N 0.1107(9) 0.5466(9) 0.2615(7) 0.031(3) Uani 1 1 d . .
C13 C 0.0818(11) 0.6097(13) 0.1819(9) 0.030(3) Uani 1 1 d . .
H13 H 0.0588 0.5663 0.1255 0.036 Uiso 1 1 calc R U
N10 N 0.0870(8) 0.7367(9) 0.1855(7) 0.032(3) Uani 1 1 d . .
C14 C 0.1256(13) 0.7596(12) 0.2794(9) 0.039(3) Uani 1 1 d . .
N11 N 0.1481(14) 0.8772(11) 0.3195(8) 0.066(4) Uani 1 1 d . .
C15 C 0.1825(18) 0.8672(14) 0.4124(10) 0.083(6) Uani 1 1 d . .
H15 H 0.1991 0.9447 0.4444 0.100 Uiso 1 1 calc R U
N12 N 0.1961(14) 0.7628(11) 0.4651(8) 0.074(4) Uani 1 1 d . .
C16 C 0.1735(14) 0.6489(12) 0.4218(9) 0.049(4) Uani 1 1 d . .
C17 C 0.1382(12) 0.6441(11) 0.3252(9) 0.034(3) Uani 1 1 d . .
S3 S 0.1838(4) 0.5091(4) 0.4879(2) 0.0593(11) Uani 1 1 d . .
C18 C 0.2515(15) 0.5606(14) 0.6060(9) 0.073(5) Uani 1 1 d . .
H18A H 0.2601 0.4879 0.6468 0.109 Uiso 1 1 calc R U
H18B H 0.3289 0.5970 0.6117 0.109 Uiso 1 1 calc R U
H18C H 0.2015 0.6241 0.6222 0.109 Uiso 1 1 calc R U
O3 O 0.0798(7) 0.2419(8) 0.3657(5) 0.062(2) Uani 1 1 d . .
O4 O -0.0745(11) 0.3459(12) 0.2967(9) 0.103(5) Uani 1 1 d . .
N14 N -0.0291(9) 0.2668(11) 0.3559(8) 0.065(3) Uani 1 1 d . .
O5 O -0.0817(9) 0.2136(11) 0.4036(7) 0.117(4) Uani 1 1 d . .
O6 O 0.3385(11) 0.0715(12) 1.0309(9) 0.113(4) Uani 1 1 d . U
C24 C 0.318(3) 0.181(3) 0.9999(19) 0.171(10) Uani 1 1 d . U
H24 H 0.3002 0.2440 1.0376 0.205 Uiso 1 1 calc R U
N15 N 0.3199(12) 0.2142(17) 0.9152(12) 0.107(5) Uani 1 1 d . U
C22 C 0.289(4) 0.340(3) 0.883(3) 0.31(2) Uani 1 1 d . U
H22A H 0.2730 0.3903 0.9318 0.466 Uiso 1 1 calc R U
H22B H 0.3545 0.3782 0.8661 0.466 Uiso 1 1 calc R U
H22C H 0.2192 0.3382 0.8306 0.466 Uiso 1 1 calc R U
C23 C 0.345(4) 0.131(3) 0.865(2) 0.30(2) Uani 1 1 d . U
H23A H 0.3427 0.1690 0.8067 0.456 Uiso 1 1 calc R U
H23B H 0.4235 0.0982 0.8947 0.456 Uiso 1 1 calc R U
H23C H 0.2874 0.0627 0.8555 0.456 Uiso 1 1 calc R U

loop_
_atom_site_aniso_label
_atom_site_aniso_U_11
_atom_site_aniso_U_22
_atom_site_aniso_U_33
_atom_site_aniso_U_23
_atom_site_aniso_U_13
_atom_site_aniso_U_12
Zn1 0.0461(9) 0.0205(9) 0.0209(8) 0.0007(6) -0.0015(7) 0.0005(7)
Zn2 0.0359(8) 0.0220(9) 0.0244(8) 0.0021(6) -0.0013(6) 0.0009(7)
N1 0.040(5) 0.028(4) 0.030(5) 0.003(3) 0.008(4) -0.002(4)
C1 0.033(5) 0.027(5) 0.024(4) 0.005(3) 0.003(3) 0.000(4)
N2 0.036(5) 0.031(4) 0.028(4) 0.009(3) 0.003(3) -0.001(3)
C2 0.033(5) 0.023(5) 0.027(5) -0.001(4) 0.002(4) -0.001(4)
C3 0.046(7) 0.046(6) 0.031(6) 0.007(5) 0.014(5) 0.007(5)
N3 0.043(7) 0.060(6) 0.051(7) 0.022(5) 0.019(6) 0.008(5)
C4 0.030(6) 0.067(7) 0.051(7) 0.013(6) 0.016(5) 0.001(6)
N4 0.033(5) 0.048(5) 0.042(5) 0.011(4) 0.007(4) 0.000(4)
C5 0.041(6) 0.023(5) 0.025(5) 0.004(4) 0.002(4) 0.002(4)
S1 0.0513(19) 0.124(3) 0.052(2) 0.050(2) 0.0154(16) 0.020(2)
C6 0.087(11) 0.144(15) 0.086(11) 0.071(11) 0.020(9) 0.021(10)
N5 0.039(6) 0.016(5) 0.029(6) 0.001(5) 0.003(5) -0.002(5)
C7 0.046(8) 0.023(7) 0.031(8) -0.011(6) -0.001(6) -0.006(6)
N6 0.044(6) 0.019(6) 0.023(6) -0.004(5) -0.001(5) 0.000(5)
C8 0.055(8) 0.019(6) 0.028(7) 0.005(6) -0.008(6) -0.010(6)
N7 0.104(10) 0.018(6) 0.038(8) -0.008(5) -0.009(7) 0.000(6)
C9 0.153(16) 0.029(9) 0.037(9) 0.005(7) 0.002(9) -0.018(9)
N8 0.133(11) 0.025(6) 0.032(7) -0.007(5) -0.005(7) -0.010(7)
C10 0.072(9) 0.024(7) 0.032(8) 0.002(6) -0.010(6) 0.003(6)
C11 0.053(8) 0.015(7) 0.030(7) -0.005(5) 0.008(6) -0.003(5)
S2 0.123(3) 0.038(2) 0.0256(19) 0.0044(17) 0.003(2) -0.004(2)
C12 0.074(9) 0.079(10) 0.021(7) 0.008(7) -0.003(6) -0.012(8)
O1 0.049(5) 0.063(5) 0.055(5) 0.016(4) 0.008(4) -0.004(4)
C19 0.047(8) 0.047(8) 0.085(10) 0.008(8) 0.017(7) -0.003(6)
N13 0.064(7) 0.075(8) 0.063(7) 0.012(6) 0.029(6) 0.006(6)
C20 0.073(12) 0.119(15) 0.105(16) 0.048(12) 0.033(11) 0.034(10)
C21 0.122(14) 0.071(10) 0.123(14) 0.022(9) 0.079(12) -0.009(9)
O2 0.051(5) 0.047(5) 0.046(5) 0.010(4) 0.007(4) 0.009(4)
N9 0.043(7) 0.028(6) 0.017(5) -0.003(5) 0.001(5) 0.000(5)
C13 0.039(7) 0.027(7) 0.019(7) 0.005(6) -0.001(6) 0.007(6)
N10 0.045(6) 0.023(6) 0.024(6) 0.003(5) 0.001(5) -0.002(5)
C14 0.056(8) 0.030(8) 0.030(7) -0.011(7) 0.009(6) 0.007(7)
N11 0.134(11) 0.024(7) 0.028(7) 0.002(5) 0.006(7) -0.007(7)
C15 0.170(18) 0.036(10) 0.033(9) -0.025(7) 0.012(10) -0.008(9)
N12 0.159(12) 0.028(7) 0.027(6) -0.003(5) 0.013(7) 0.003(7)
C16 0.086(10) 0.032(8) 0.026(7) -0.003(6) 0.012(7) -0.014(7)
C17 0.044(7) 0.031(8) 0.026(7) 0.006(6) 0.005(6) 0.003(6)
S3 0.115(3) 0.0343(19) 0.0297(19) 0.0053(16) 0.0225(19) -0.002(2)
C18 0.124(14) 0.062(10) 0.032(8) 0.008(7) 0.022(9) 0.001(9)
O3 0.039(5) 0.093(7) 0.051(5) 0.003(4) 0.009(4) -0.003(4)
O4 0.085(9) 0.127(10) 0.101(9) 0.065(8) 0.034(7) 0.027(7)
N14 0.038(6) 0.101(9) 0.057(7) 0.022(6) 0.017(5) -0.008(6)
O5 0.073(7) 0.173(11) 0.118(9) 0.083(8) 0.049(7) 0.004(7)
O6 0.100(8) 0.099(8) 0.143(10) 0.023(7) 0.037(7) -0.014(7)
C24 0.25(3) 0.140(13) 0.150(14) 0.036(11) 0.097(16) 0.041(15)
N15 0.071(9) 0.144(15) 0.107(11) 0.019(10) 0.030(9) 0.011(9)
C22 0.49(7) 0.21(2) 0.27(3) 0.09(2) 0.17(4) 0.12(2)
C23 0.46(6) 0.27(3) 0.21(2) -0.001(19) 0.15(3) 0.12(3)

loop_
_atom_type_symbol
_atom_type_description
_atom_type_scat_dispersion_real
_atom_type_scat_dispersion_imag
_atom_type_scat_source
C C 0.0033 0.0016 'International Tables Vol C Tables 4.2.6.8 and 6.1.1.4'
H H 0.0000 0.0000 'International Tables Vol C Tables 4.2.6.8 and 6.1.1.4'
N N 0.0061 0.0033 'International Tables Vol C Tables 4.2.6.8 and 6.1.1.4'
O O 0.0106 0.0060 'International Tables Vol C Tables 4.2.6.8 and 6.1.1.4'
S S 0.1246 0.1234 'International Tables Vol C Tables 4.2.6.8 and 6.1.1.4'
Zn Zn 0.2839 1.4301 'International Tables Vol C Tables 4.2.6.8 and 6.1.1.4'

loop_
_geom_angle_atom_site_label_1
_geom_angle_atom_site_label_2
_geom_angle_atom_site_label_3
_geom_angle
_geom_angle_site_symmetry_1
_geom_angle_site_symmetry_3
N10 Zn1 N5 123.7(4) 2_565 .
N10 Zn1 N1 107.7(3) 2_565 .
N5 Zn1 N1 127.7(4) . .
N10 Zn1 O2 97.6(4) 2_565 .
N5 Zn1 O2 90.1(4) . .
N1 Zn1 O2 92.8(3) . .
N10 Zn1 O1 88.6(3) 2_565 .
N5 Zn1 O1 85.2(4) . .
N1 Zn1 O1 86.6(3) . .
O2 Zn1 O1 173.7(3) . .
N9 Zn2 N6 120.5(4) . 2_454
N9 Zn2 N2 110.2(3) . .
N6 Zn2 N2 106.2(4) 2_454 .
N9 Zn2 O3 124.8(4) . .
N6 Zn2 O3 99.1(4) 2_454 .
N2 Zn2 O3 91.2(3) . .
C1 N1 C5 104.4(8) . .
C1 N1 Zn1 126.4(7) . .
C5 N1 Zn1 128.1(6) . .
N1 C1 N2 116.1(11) . .
N1 C1 H1 121.9 . .
N2 C1 H1 121.9 . .
C1 N2 C2 103.3(8) . .
C1 N2 Zn2 123.4(7) . .
C2 N2 Zn2 133.3(6) . .
N2 C2 C5 108.2(8) . .
N2 C2 C3 134.6(8) . .
C5 C2 C3 116.7(9) . .
N3 C3 C2 119.5(10) . .
N3 C3 S1 120.5(8) . .
C2 C3 S1 120.0(8) . .
C3 N3 C4 118.9(10) . .
N4 C4 N3 127.4(10) . .
N4 C4 H4 116.3 . .
N3 C4 H4 116.3 . .
C4 N4 C5 113.4(8) . .
N4 C5 N1 128.2(8) . .
N4 C5 C2 123.9(9) . .
N1 C5 C2 107.9(8) . .
C3 S1 C6 102.0(6) . .
S1 C6 H6A 109.5 . .
S1 C6 H6B 109.5 . .
H6A C6 H6B 109.5 . .
S1 C6 H6C 109.5 . .
H6A C6 H6C 109.5 . .
H6B C6 H6C 109.5 . .
C7 N5 C11 104.4(10) . .
C7 N5 Zn1 123.8(8) . .
C11 N5 Zn1 131.1(8) . .
N5 C7 N6 115.7(11) . .
N5 C7 H7 122.2 . .
N6 C7 H7 122.2 . .
C8 N6 C7 104.1(10) . .
C8 N6 Zn2 132.8(8) . 2
C7 N6 Zn2 123.1(8) . 2
N7 C8 N6 126.7(11) . .
N7 C8 C11 123.7(13) . .
N6 C8 C11 109.6(11) . .
C9 N7 C8 112.1(12) . .
N7 C9 N8 129.9(14) . .
N7 C9 H9 115.1 . .
N8 C9 H9 115.1 . .
C10 N8 C9 116.7(13) . .
N8 C10 C11 120.7(12) . .
N8 C10 S2 119.0(11) . .
C11 C10 S2 120.3(10) . .
C10 C11 N5 137.1(11) . .
C10 C11 C8 116.6(11) . .
N5 C11 C8 106.3(12) . .
C10 S2 C12 101.3(7) . .
S2 C12 H12A 109.5 . .
S2 C12 H12B 109.5 . .
H12A C12 H12B 109.5 . .
S2 C12 H12C 109.5 . .
H12A C12 H12C 109.5 . .
H12B C12 H12C 109.5 . .
C19 O1 Zn1 131.8(8) . .
O1 C19 N13 125.8(12) . .
O1 C19 H19 117.1 . .
N13 C19 H19 117.1 . .
C19 N13 C20 122.0(12) . .
C19 N13 C21 121.3(12) . .
C20 N13 C21 116.6(12) . .
N13 C20 H20A 109.5 . .
N13 C20 H20B 109.5 . .
H20A C20 H20B 109.5 . .
N13 C20 H20C 109.5 . .
H20A C20 H20C 109.5 . .
H20B C20 H20C 109.5 . .
N13 C21 H21A 109.5 . .
N13 C21 H21B 109.5 . .
H21A C21 H21B 109.5 . .
N13 C21 H21C 109.5 . .
H21A C21 H21C 109.5 . .
H21B C21 H21C 109.5 . .
Zn1 O2 HW2 119(7) . .
Zn1 O2 HW1 102(7) . .
HW2 O2 HW1 111(6) . .
C13 N9 C17 102.4(10) . .
C13 N9 Zn2 124.9(8) . .
C17 N9 Zn2 131.6(8) . .
N10 C13 N9 117.5(11) . .
N10 C13 H13 121.2 . .
N9 C13 H13 121.2 . .
C13 N10 C14 102.2(10) . .
C13 N10 Zn1 126.2(8) . 2_464
C14 N10 Zn1 131.6(8) . 2_464
N11 C14 C17 125.9(13) . .
N11 C14 N10 125.3(12) . .
C17 C14 N10 108.8(11) . .
C15 N11 C14 110.8(12) . .
N12 C15 N11 129.4(13) . .
N12 C15 H15 115.3 . .
N11 C15 H15 115.3 . .
C15 N12 C16 117.3(12) . .
N12 C16 C17 119.8(12) . .
N12 C16 S3 119.0(11) . .
C17 C16 S3 121.2(10) . .
N9 C17 C14 109.0(12) . .
N9 C17 C16 134.2(11) . .
C14 C17 C16 116.8(12) . .
C16 S3 C18 104.7(7) . .
S3 C18 H18A 109.5 . .
S3 C18 H18B 109.5 . .
H18A C18 H18B 109.5 . .
S3 C18 H18C 109.5 . .
H18A C18 H18C 109.5 . .
H18B C18 H18C 109.5 . .
N14 O3 Zn2 108.0(7) . .
O5 N14 O4 124.0(12) . .
O5 N14 O3 120.5(11) . .
O4 N14 O3 115.5(10) . .
O6 C24 N15 123(2) . .
O6 C24 H24 118.3 . .
N15 C24 H24 118.3 . .
C23 N15 C24 119(2) . .
C23 N15 C22 122(3) . .
C24 N15 C22 120(2) . .
N15 C22 H22A 109.5 . .
N15 C22 H22B 109.5 . .
H22A C22 H22B 109.5 . .
N15 C22 H22C 109.5 . .
H22A C22 H22C 109.5 . .
H22B C22 H22C 109.5 . .
N15 C23 H23A 109.5 . .
N15 C23 H23B 109.5 . .
H23A C23 H23B 109.5 . .
N15 C23 H23C 109.5 . .
H23A C23 H23C 109.5 . .
H23B C23 H23C 109.5 . .

loop_
_geom_bond_atom_site_label_1
_geom_bond_atom_site_label_2
_geom_bond_distance
_geom_bond_site_symmetry_2
Zn1 N10 2.006(9) 2_565
Zn1 N5 2.013(9) .
Zn1 N1 2.029(7) .
Zn1 O2 2.160(9) .
Zn1 O1 2.324(8) .
Zn2 N9 1.998(9) .
Zn2 N6 2.005(10) 2_454
Zn2 N2 2.042(7) .
Zn2 O3 2.061(8) .
N1 C1 1.321(14) .
N1 C5 1.376(11) .
C1 N2 1.344(14) .
C1 H1 0.9300 .
N2 C2 1.382(11) .
C2 C5 1.407(12) .
C2 C3 1.410(13) .
C3 N3 1.313(13) .
C3 S1 1.737(10) .
N3 C4 1.349(14) .
C4 N4 1.334(12) .
C4 H4 0.9300 .
N4 C5 1.345(12) .
S1 C6 1.808(13) .
C6 H6A 0.9600 .
C6 H6B 0.9600 .
C6 H6C 0.9600 .
N5 C7 1.325(15) .
N5 C11 1.398(14) .
C7 N6 1.358(13) .
C7 H7 0.9300 .
N6 C8 1.344(15) .
N6 Zn2 2.005(10) 2
C8 N7 1.338(14) .
C8 C11 1.427(15) .
N7 C9 1.308(17) .
C9 N8 1.355(16) .
C9 H9 0.9300 .
N8 C10 1.311(15) .
C10 C11 1.375(17) .
C10 S2 1.754(13) .
S2 C12 1.757(13) .
C12 H12A 0.9600 .
C12 H12B 0.9600 .
C12 H12C 0.9600 .
O1 C19 1.221(13) .
C19 N13 1.303(14) .
C19 H19 0.9300 .
N13 C20 1.449(17) .
N13 C21 1.467(16) .
C20 H20A 0.9600 .
C20 H20B 0.9600 .
C20 H20C 0.9600 .
C21 H21A 0.9600 .
C21 H21B 0.9600 .
C21 H21C 0.9600 .
O2 HW2 0.89(3) .
O2 HW1 0.92(3) .
N9 C13 1.323(15) .
N9 C17 1.368(14) .
C13 N10 1.320(13) .
C13 H13 0.9300 .
N10 C14 1.376(15) .
N10 Zn1 2.006(9) 2_464
C14 N11 1.354(14) .
C14 C17 1.370(16) .
N11 C15 1.345(17) .
C15 N12 1.326(17) .
C15 H15 0.9300 .
N12 C16 1.340(15) .
C16 C17 1.395(17) .
C16 S3 1.745(13) .
S3 C18 1.805(14) .
C18 H18A 0.9600 .
C18 H18B 0.9600 .
C18 H18C 0.9600 .
O3 N14 1.264(12) .
O4 N14 1.214(13) .
N14 O5 1.208(12) .
O6 C24 1.23(2) .
C24 N15 1.33(3) .
C24 H24 0.9300 .
N15 C23 1.23(3) .
N15 C22 1.40(3) .
C22 H22A 0.9600 .
C22 H22B 0.9600 .
C22 H22C 0.9600 .
C23 H23A 0.9600 .
C23 H23B 0.9600 .
C23 H23C 0.9600 .

loop_
_geom_hbond_atom_site_label_D
_geom_hbond_atom_site_label_H
_geom_hbond_atom_site_label_A
_geom_hbond_distance_DH
_geom_hbond_distance_HA
_geom_hbond_distance_DA
_geom_hbond_angle_DHA
_geom_hbond_site_symmetry_A
C1 H1 O1 0.93 2.38 2.960(15) 120.6 .
C1 H1 O3 0.93 2.48 2.999(14) 115.5 .
C7 H7 N11 0.93 2.42 3.267(18) 152.0 2_565
C13 H13 N7 0.93 2.36 3.218(18) 154.1 2_454
C4 H4 O4 0.93 2.51 3.426(15) 167.4 1_655
O2 HW2 O6 0.89(3) 1.89(3) 2.779(13) 171(9) 2_554
O2 HW1 N4 0.92(3) 1.80(5) 2.698(11) 163(11) .

loop_
_geom_torsion_atom_site_label_1
_geom_torsion_atom_site_label_2
_geom_torsion_atom_site_label_3
_geom_torsion_atom_site_label_4
_geom_torsion
_geom_torsion_site_symmetry_1
_geom_torsion_site_symmetry_4
C5 N1 C1 N2 -0.8(13) . .
Zn1 N1 C1 N2 -169.8(7) . .
N1 C1 N2 C2 1.1(13) . .
N1 C1 N2 Zn2 -177.2(7) . .
C1 N2 C2 C5 -0.9(10) . .
Zn2 N2 C2 C5 177.1(6) . .
C1 N2 C2 C3 -173.1(12) . .
Zn2 N2 C2 C3 4.9(16) . .
N2 C2 C3 N3 176.7(10) . .
C5 C2 C3 N3 5.0(15) . .
N2 C2 C3 S1 -2.8(16) . .
C5 C2 C3 S1 -174.5(7) . .
C2 C3 N3 C4 -2.3(17) . .
S1 C3 N3 C4 177.3(9) . .
C3 N3 C4 N4 -1.1(19) . .
N3 C4 N4 C5 1.3(16) . .
C4 N4 C5 N1 -177.3(9) . .
C4 N4 C5 C2 1.9(14) . .
C1 N1 C5 N4 179.4(10) . .
Zn1 N1 C5 N4 -11.8(14) . .
C1 N1 C5 C2 0.1(10) . .
Zn1 N1 C5 C2 168.9(6) . .
N2 C2 C5 N4 -178.8(8) . .
C3 C2 C5 N4 -5.0(14) . .
N2 C2 C5 N1 0.5(10) . .
C3 C2 C5 N1 174.3(8) . .
N3 C3 S1 C6 -10.4(12) . .
C2 C3 S1 C6 169.2(10) . .
C11 N5 C7 N6 0.1(16) . .
Zn1 N5 C7 N6 171.6(8) . .
N5 C7 N6 C8 -0.8(15) . .
N5 C7 N6 Zn2 179.7(9) . 2
C7 N6 C8 N7 -178.6(15) . .
Zn2 N6 C8 N7 1(2) 2 .
C7 N6 C8 C11 1.2(15) . .
Zn2 N6 C8 C11 -179.4(9) 2 .
N6 C8 N7 C9 178.1(15) . .
C11 C8 N7 C9 -2(2) . .
C8 N7 C9 N8 5(3) . .
N7 C9 N8 C10 -4(3) . .
C9 N8 C10 C11 -2(2) . .
C9 N8 C10 S2 178.8(13) . .
N8 C10 C11 N5 -177.4(16) . .
S2 C10 C11 N5 2(3) . .
N8 C10 C11 C8 4(2) . .
S2 C10 C11 C8 -176.1(11) . .
C7 N5 C11 C10 -177.6(18) . .
Zn1 N5 C11 C10 12(3) . .
C7 N5 C11 C8 0.7(16) . .
Zn1 N5 C11 C8 -170.0(8) . .
N7 C8 C11 C10 -3(2) . .
N6 C8 C11 C10 177.5(12) . .
N7 C8 C11 N5 178.6(13) . .
N6 C8 C11 N5 -1.2(17) . .
N8 C10 S2 C12 6.3(16) . .
C11 C10 S2 C12 -173.1(13) . .
Zn1 O1 C19 N13 -178.3(9) . .
O1 C19 N13 C20 1(2) . .
O1 C19 N13 C21 177.7(13) . .
C17 N9 C13 N10 0.0(15) . .
Zn2 N9 C13 N10 -169.4(8) . .
N9 C13 N10 C14 0.8(14) . .
N9 C13 N10 Zn1 179.7(8) . 2_464
C13 N10 C14 N11 178.2(15) . .
Zn1 N10 C14 N11 -1(2) 2_464 .
C13 N10 C14 C17 -1.3(15) . .
Zn1 N10 C14 C17 179.9(9) 2_464 .
C17 C14 N11 C15 -2(2) . .
N10 C14 N11 C15 178.9(15) . .
C14 N11 C15 N12 0(3) . .
N11 C15 N12 C16 0(3) . .
C15 N12 C16 C17 1(2) . .
C15 N12 C16 S3 -177.3(14) . .
C13 N9 C17 C14 -0.8(16) . .
Zn2 N9 C17 C14 167.6(8) . .
C13 N9 C17 C16 178.5(17) . .
Zn2 N9 C17 C16 -13(2) . .
N11 C14 C17 N9 -178.1(13) . .
N10 C14 C17 N9 1.4(17) . .
N11 C14 C17 C16 2(2) . .
N10 C14 C17 C16 -178.1(12) . .
N12 C16 C17 N9 179.0(15) . .
S3 C16 C17 N9 -3(3) . .
N12 C16 C17 C14 -2(2) . .
S3 C16 C17 C14 176.1(11) . .
N12 C16 S3 C18 -9.9(16) . .
C17 C16 S3 C18 172.3(13) . .
Zn2 O3 N14 O5 -178.3(11) . .
Zn2 O3 N14 O4 1.7(14) . .
O6 C24 N15 C23 -1(4) . .
O6 C24 N15 C22 177(3) . .
